data_4087044
loop_
_publ_author_name
'B\"ahr, Susanne'
'Oestreich, Martin'

_publ_section_title
;
 Hidden Enantioselective Hydrogenation of N-Silyl Enamines and Silyl Enol
 Ethers in Net C&#x2550;N and C&#x2550;O Hydrosilylations Catalyzed by
 Ru--S Complexes with One Monodentate Chiral Phosphine Ligand
;
_journal_issue 4
_journal_name_full Organometallics
_journal_page_first 935
_journal_paper_doi 10.1021/acs.organomet.7b00030
_journal_volume 36
_journal_year 2017
_chemical_absolute_configuration ad
_chemical_formula_moiety 'C52 H46 Cl P Ru S, 2(C6 H12)'
_chemical_formula_sum 'C64 H70 Cl P Ru S'
_chemical_formula_weight 1038.75
_chemical_name_systematic
; 
 ? 
;
_space_group_IT_number 19
_symmetry_cell_setting orthorhombic
_symmetry_space_group_name_Hall 'P 2ac 2ab'
_symmetry_space_group_name_H-M 'P 21 21 21'
_atom_sites_solution_hydrogens geom
_atom_sites_solution_primary direct
_atom_sites_solution_secondary difmap
_audit_creation_method
;
CrysAlisPro, Agilent Technologies,
Version 1.171.37.35 (release 13-08-2014 CrysAlis171 .NET)
(compiled Aug 13 2014,18:06:01)
;
_cell_angle_alpha 90.00
_cell_angle_beta 90.00
_cell_angle_gamma 90.00
_cell_formula_units_Z 4
_cell_length_a 16.63401(6)
_cell_length_b 17.02047(6)
_cell_length_c 18.94559(7)
_cell_measurement_reflns_used 31065
_cell_measurement_temperature 150(2)
_cell_measurement_theta_max 73.6020
_cell_measurement_theta_min 2.5650
_cell_volume 5363.85(3)
_computing_cell_refinement
;
CrysAlisPro, Agilent Technologies,
Version 1.171.37.35 (release 13-08-2014 CrysAlis171 .NET)
(compiled Aug 13 2014,18:06:01)
;
_computing_data_collection
;
CrysAlisPro, Agilent Technologies,
Version 1.171.37.35 (release 13-08-2014 CrysAlis171 .NET)
(compiled Aug 13 2014,18:06:01)
;
_computing_data_reduction
;
CrysAlisPro, Agilent Technologies,
Version 1.171.37.35 (release 13-08-2014 CrysAlis171 .NET)
(compiled Aug 13 2014,18:06:01)
;
_computing_structure_refinement 'SHELXL-97 (Sheldrick, 1997)'
_computing_structure_solution 'SHELXS-97 (Sheldrick, 1990)'
_diffrn_ambient_environment N~2~
_diffrn_ambient_temperature 150.00(10)
_diffrn_detector 'CCD plate'
_diffrn_detector_area_resol_mean 10.5435
_diffrn_detector_type Atlas
_diffrn_measured_fraction_theta_full 1.000
_diffrn_measured_fraction_theta_max 1.000
_diffrn_measurement_device 'four-circle diffractometer'
_diffrn_measurement_device_type 'SuperNova, Single source at offset, Atlas'
_diffrn_measurement_method '\w scans'
_diffrn_radiation_monochromator mirror
_diffrn_radiation_probe x-ray
_diffrn_radiation_type 'Cu K\a'
_diffrn_radiation_wavelength 1.54184
_diffrn_reflns_av_R_equivalents 0.0196
_diffrn_reflns_av_sigmaI/netI 0.0151
_diffrn_reflns_limit_h_max 19
_diffrn_reflns_limit_h_min -19
_diffrn_reflns_limit_k_max 20
_diffrn_reflns_limit_k_min -14
_diffrn_reflns_limit_l_max 22
_diffrn_reflns_limit_l_min -22
_diffrn_reflns_number 37171
_diffrn_reflns_theta_full 67.50
_diffrn_reflns_theta_max 67.50
_diffrn_reflns_theta_min 3.49
_diffrn_source 'sealed X-ray tube'
_diffrn_source_type 'SuperNova (Cu) X-ray Source'
_exptl_absorpt_coefficient_mu 3.758
_exptl_absorpt_correction_T_max 0.6613
_exptl_absorpt_correction_T_min 0.5511
_exptl_absorpt_correction_type multi-scan
_exptl_absorpt_process_details
;
CrysAlisPro, Agilent Technologies,
Version 1.171.37.35 (release 13-08-2014 CrysAlis171 .NET)
(compiled Aug 13 2014,18:06:01)
Empirical absorption correction using spherical harmonics,
 implemented in SCALE3 ABSPACK scaling algorithm.
;
_exptl_crystal_colour red
_exptl_crystal_density_diffrn 1.286
_exptl_crystal_density_method 'not measured'
_exptl_crystal_description block
_exptl_crystal_F_000 2184
_exptl_crystal_size_max 0.18
_exptl_crystal_size_mid 0.13
_exptl_crystal_size_min 0.12
_refine_diff_density_max 0.317
_refine_diff_density_min -0.295
_refine_diff_density_rms 0.036
_refine_ls_abs_structure_details 'Flack H D (1983), Acta Cryst. A39, 876-881'
_refine_ls_abs_structure_Flack -0.012(3)
_refine_ls_extinction_method none
_refine_ls_goodness_of_fit_ref 1.036
_refine_ls_hydrogen_treatment constr
_refine_ls_matrix_type full
_refine_ls_number_parameters 673
_refine_ls_number_reflns 9670
_refine_ls_number_restraints 162
_refine_ls_restrained_S_all 1.046
_refine_ls_R_factor_all 0.0187
_refine_ls_R_factor_gt 0.0183
_refine_ls_shift/su_max 0.003
_refine_ls_shift/su_mean 0.000
_refine_ls_structure_factor_coef Fsqd
_refine_ls_weighting_details 'calc w=1/[\s^2^(Fo^2^)+(0.0278P)^2^+1.4983P] where P=(Fo^2^+2Fc^2^)/3'
_refine_ls_weighting_scheme calc
_refine_ls_wR_factor_gt 0.0482
_refine_ls_wR_factor_ref 0.0485
_reflns_number_gt 9556
_reflns_number_total 9670
_reflns_threshold_expression >2sigma(I)
_cod_data_source_file om7b00030_si_002.cif
_cod_data_source_block cu-1463
_cod_depositor_comments 'Adding full bibliography for 4087044.cif.'
_cod_original_sg_symbol_H-M P212121
_cod_database_code 4087044

loop_
_symmetry_equiv_pos_as_xyz
'x, y, z'
'-x+1/2, -y, z+1/2'
'-x, y+1/2, -z+1/2'
'x+1/2, -y+1/2, -z'

loop_
_atom_site_label
_atom_site_type_symbol
_atom_site_fract_x
_atom_site_fract_y
_atom_site_fract_z
_atom_site_U_iso_or_equiv
_atom_site_adp_type
_atom_site_occupancy
_atom_site_symmetry_multiplicity
_atom_site_calc_flag
_atom_site_refinement_flags
_atom_site_disorder_assembly
_atom_site_disorder_group
Ru1 Ru 0.699197(7) 0.325491(7) 0.527120(6) 0.02061(4) Uani 1 1 d . . .
Cl1 Cl 0.82139(2) 0.25569(2) 0.55856(2) 0.02800(9) Uani 1 1 d . . .
S1 S 0.76474(2) 0.38835(2) 0.43045(2) 0.02171(8) Uani 1 1 d . . .
P1 P 0.66683(2) 0.22383(2) 0.45060(2) 0.01955(9) Uani 1 1 d . . .
C1 C 0.63485(11) 0.43328(10) 0.52961(11) 0.0281(4) Uani 1 1 d . . .
C2 C 0.69722(13) 0.44205(10) 0.58290(10) 0.0312(4) Uani 1 1 d . . .
C3 C 0.70470(14) 0.38357(11) 0.63387(9) 0.0342(4) Uani 1 1 d . . .
H3A H 0.7567 0.3805 0.6603 0.041 Uiso 1 1 calc R . .
C4 C 0.65183(12) 0.31732(12) 0.63814(9) 0.0332(4) Uani 1 1 d . . .
C5 C 0.58731(11) 0.31462(11) 0.59039(10) 0.0304(4) Uani 1 1 d . . .
H5A H 0.5561 0.2646 0.5868 0.036 Uiso 1 1 calc R . .
C6 C 0.57593(10) 0.37252(10) 0.53644(10) 0.0287(4) Uani 1 1 d . . .
C7 C 0.75705(14) 0.50799(12) 0.57850(12) 0.0388(5) Uani 1 1 d . . .
H7A H 0.7285 0.5584 0.5780 0.058 Uiso 1 1 calc R . .
H7B H 0.7887 0.5026 0.5352 0.058 Uiso 1 1 calc R . .
H7C H 0.7929 0.5060 0.6195 0.058 Uiso 1 1 calc R . .
C8 C 0.66517(16) 0.25475(14) 0.69212(11) 0.0443(5) Uani 1 1 d . . .
H8A H 0.6480 0.2739 0.7385 0.067 Uiso 1 1 calc R . .
H8B H 0.7224 0.2412 0.6937 0.067 Uiso 1 1 calc R . .
H8C H 0.6338 0.2080 0.6795 0.067 Uiso 1 1 calc R . .
C9 C 0.50369(11) 0.36896(12) 0.48950(11) 0.0345(4) Uani 1 1 d . . .
H9A H 0.4594 0.3983 0.5112 0.052 Uiso 1 1 calc R . .
H9B H 0.4876 0.3141 0.4830 0.052 Uiso 1 1 calc R . .
H9C H 0.5167 0.3922 0.4436 0.052 Uiso 1 1 calc R . .
C10 C 0.70274(11) 0.47169(10) 0.41955(10) 0.0258(3) Uani 1 1 d . . .
C11 C 0.63898(11) 0.48481(10) 0.46614(11) 0.0295(4) Uani 1 1 d . . .
C12 C 0.58588(13) 0.54686(12) 0.45637(13) 0.0405(5) Uani 1 1 d . . .
H12A H 0.5423 0.5544 0.4880 0.049 Uiso 1 1 calc R . .
C13 C 0.59713(14) 0.59791(13) 0.39972(14) 0.0483(6) Uani 1 1 d . . .
H13A H 0.5594 0.6386 0.3907 0.058 Uiso 1 1 calc R . .
C14 C 0.66324(14) 0.58881(13) 0.35690(12) 0.0415(5) Uani 1 1 d . . .
H14A H 0.6720 0.6256 0.3200 0.050 Uiso 1 1 calc R . .
C15 C 0.71823(11) 0.52717(11) 0.36589(10) 0.0310(4) Uani 1 1 d . . .
C16 C 0.79368(12) 0.52661(10) 0.32353(10) 0.0299(4) Uani 1 1 d . . .
C17 C 0.85304(13) 0.58296(11) 0.33964(11) 0.0331(4) Uani 1 1 d . . .
C18 C 0.92386(13) 0.58406(12) 0.30036(12) 0.0369(5) Uani 1 1 d . . .
H18A H 0.9635 0.6225 0.3109 0.044 Uiso 1 1 calc R . .
C19 C 0.93831(13) 0.53127(12) 0.24676(12) 0.0372(5) Uani 1 1 d . . .
C20 C 0.87943(13) 0.47574(12) 0.23206(11) 0.0369(5) Uani 1 1 d . . .
H20A H 0.8887 0.4388 0.1954 0.044 Uiso 1 1 calc R . .
C21 C 0.80740(13) 0.47240(11) 0.26909(10) 0.0325(4) Uani 1 1 d . . .
C22 C 0.84205(16) 0.64067(14) 0.39912(13) 0.0485(6) Uani 1 1 d . . .
H22A H 0.8941 0.6639 0.4114 0.073 Uiso 1 1 calc R . .
H22B H 0.8199 0.6134 0.4403 0.073 Uiso 1 1 calc R . .
H22C H 0.8050 0.6823 0.3843 0.073 Uiso 1 1 calc R . .
C23 C 1.01608(15) 0.53291(16) 0.20576(15) 0.0535(6) Uani 1 1 d . . .
H23A H 1.0472 0.5795 0.2192 0.080 Uiso 1 1 calc R . .
H23B H 1.0043 0.5348 0.1551 0.080 Uiso 1 1 calc R . .
H23C H 1.0473 0.4855 0.2163 0.080 Uiso 1 1 calc R . .
C24 C 0.74543(14) 0.41108(14) 0.25069(11) 0.0425(5) Uani 1 1 d . . .
H24A H 0.7567 0.3899 0.2036 0.064 Uiso 1 1 calc R . .
H24B H 0.6918 0.4350 0.2511 0.064 Uiso 1 1 calc R . .
H24C H 0.7474 0.3685 0.2855 0.064 Uiso 1 1 calc R . .
C25 C 0.59990(11) 0.15466(10) 0.49371(9) 0.0255(4) Uani 1 1 d . . .
C26 C 0.63125(12) 0.10675(12) 0.54617(10) 0.0342(4) Uani 1 1 d . . .
H26A H 0.6873 0.1076 0.5556 0.041 Uiso 1 1 calc R . .
C27 C 0.58177(16) 0.05780(15) 0.58490(13) 0.0492(6) Uani 1 1 d . . .
H27A H 0.6040 0.0248 0.6203 0.059 Uiso 1 1 calc R . .
C28 C 0.49984(15) 0.05697(15) 0.57204(14) 0.0505(6) Uani 1 1 d . . .
H28A H 0.4657 0.0240 0.5992 0.061 Uiso 1 1 calc R . .
C29 C 0.46817(12) 0.10348(13) 0.52050(13) 0.0422(5) Uani 1 1 d . . .
H29A H 0.4119 0.1024 0.5117 0.051 Uiso 1 1 calc R . .
C30 C 0.51718(11) 0.15234(11) 0.48067(11) 0.0306(4) Uani 1 1 d . . .
H30A H 0.4946 0.1842 0.4446 0.037 Uiso 1 1 calc R . .
C31 C 0.62016(10) 0.24946(10) 0.36501(9) 0.0237(4) Uani 1 1 d . . .
H31A H 0.5668 0.2733 0.3740 0.028 Uiso 1 1 calc R . .
H31B H 0.6539 0.2895 0.3413 0.028 Uiso 1 1 calc R . .
C32 C 0.60970(10) 0.18029(11) 0.31598(9) 0.0244(3) Uani 1 1 d . . .
C33 C 0.53104(11) 0.15133(11) 0.30317(10) 0.0304(4) Uani 1 1 d . . .
H33A H 0.4863 0.1769 0.3243 0.037 Uiso 1 1 calc R . .
C34 C 0.51857(12) 0.08742(13) 0.26105(11) 0.0367(5) Uani 1 1 d . . .
H34A H 0.4652 0.0705 0.2514 0.044 Uiso 1 1 calc R . .
C35 C 0.58404(13) 0.04620(12) 0.23167(10) 0.0331(4) Uani 1 1 d . . .
C36 C 0.66347(12) 0.07420(11) 0.24393(9) 0.0286(4) Uani 1 1 d . . .
C37 C 0.67478(11) 0.14515(11) 0.28382(9) 0.0247(4) Uani 1 1 d . . .
C38 C 0.57270(15) -0.02367(13) 0.19152(12) 0.0438(5) Uani 1 1 d . . .
H38A H 0.5197 -0.0411 0.1812 0.053 Uiso 1 1 calc R . .
C39 C 0.63675(17) -0.06584(13) 0.16780(12) 0.0475(6) Uani 1 1 d . . .
H39A H 0.6284 -0.1127 0.1415 0.057 Uiso 1 1 calc R . .
C40 C 0.71521(15) -0.03990(13) 0.18227(11) 0.0428(5) Uani 1 1 d . . .
H40A H 0.7597 -0.0703 0.1667 0.051 Uiso 1 1 calc R . .
C41 C 0.72846(13) 0.02868(12) 0.21854(10) 0.0344(4) Uani 1 1 d . . .
H41A H 0.7820 0.0458 0.2267 0.041 Uiso 1 1 calc R . .
C42 C 0.74820(10) 0.15833(10) 0.42073(9) 0.0233(4) Uani 1 1 d . . .
H42A H 0.7874 0.1516 0.4596 0.028 Uiso 1 1 calc R . .
H42B H 0.7253 0.1060 0.4098 0.028 Uiso 1 1 calc R . .
C43 C 0.79120(10) 0.18882(10) 0.35676(9) 0.0233(3) Uani 1 1 d . . .
C44 C 0.86654(11) 0.22666(11) 0.36460(10) 0.0286(4) Uani 1 1 d . . .
H44A H 0.8887 0.2335 0.4104 0.034 Uiso 1 1 calc R . .
C45 C 0.90762(11) 0.25339(12) 0.30713(11) 0.0324(4) Uani 1 1 d . . .
H45A H 0.9585 0.2778 0.3133 0.039 Uiso 1 1 calc R . .
C46 C 0.87527(12) 0.24515(12) 0.23854(11) 0.0321(4) Uani 1 1 d . . .
C47 C 0.79841(12) 0.21005(10) 0.22976(9) 0.0282(4) Uani 1 1 d . . .
C48 C 0.75682(10) 0.18057(11) 0.29062(9) 0.0242(3) Uani 1 1 d . . .
C49 C 0.91693(13) 0.27370(14) 0.17855(12) 0.0409(5) Uani 1 1 d . . .
H49A H 0.9690 0.2957 0.1841 0.049 Uiso 1 1 calc R . .
C50 C 0.88360(15) 0.27005(15) 0.11310(12) 0.0461(5) Uani 1 1 d . . .
H50A H 0.9125 0.2892 0.0734 0.055 Uiso 1 1 calc R . .
C51 C 0.80640(16) 0.23790(14) 0.10421(11) 0.0453(5) Uani 1 1 d . . .
H51A H 0.7829 0.2364 0.0585 0.054 Uiso 1 1 calc R . .
C52 C 0.76469(14) 0.20870(13) 0.16069(10) 0.0365(5) Uani 1 1 d . . .
H52A H 0.7126 0.1873 0.1537 0.044 Uiso 1 1 calc R . .
C53 C 0.77900(16) -0.05632(14) 0.48224(16) 0.0574(7) Uani 1 1 d . . .
H53A H 0.7605 -0.0054 0.5016 0.069 Uiso 1 1 calc R . .
H53B H 0.7363 -0.0957 0.4911 0.069 Uiso 1 1 calc R . .
C54 C 0.85450(18) -0.08109(16) 0.52000(16) 0.0616(7) Uani 1 1 d . . .
H54A H 0.8950 -0.0387 0.5163 0.074 Uiso 1 1 calc R . .
H54B H 0.8424 -0.0892 0.5706 0.074 Uiso 1 1 calc R . .
C55 C 0.88846(16) -0.15543(15) 0.48952(18) 0.0653(8) Uani 1 1 d . . .
H55A H 0.8505 -0.1992 0.4980 0.078 Uiso 1 1 calc R . .
H55B H 0.9397 -0.1682 0.5135 0.078 Uiso 1 1 calc R . .
C56 C 0.90297(18) -0.14710(16) 0.41141(19) 0.0703(9) Uani 1 1 d . . .
H56A H 0.9223 -0.1978 0.3923 0.084 Uiso 1 1 calc R . .
H56B H 0.9455 -0.1074 0.4034 0.084 Uiso 1 1 calc R . .
C57 C 0.8279(2) -0.12281(16) 0.37242(16) 0.0666(8) Uani 1 1 d . . .
H57A H 0.7879 -0.1658 0.3749 0.080 Uiso 1 1 calc R . .
H57B H 0.8411 -0.1139 0.3221 0.080 Uiso 1 1 calc R . .
C58 C 0.79161(18) -0.04818(14) 0.40337(15) 0.0568(6) Uani 1 1 d . . .
H58A H 0.8278 -0.0033 0.3939 0.068 Uiso 1 1 calc R . .
H58B H 0.7394 -0.0373 0.3802 0.068 Uiso 1 1 calc R . .
C59 C -0.0179(6) 0.6105(8) 0.5548(6) 0.0830(12) Uani 0.50 1 d PU A 1
H59A H -0.0438 0.5654 0.5308 0.100 Uiso 0.50 1 calc PR A 1
H59B H 0.0004 0.6476 0.5179 0.100 Uiso 0.50 1 calc PR A 1
C60 C -0.0801(4) 0.6514(4) 0.6010(4) 0.0734(11) Uani 0.50 1 d PU A 1
H60A H -0.1196 0.6781 0.5702 0.088 Uiso 0.50 1 calc PR A 1
H60B H -0.1093 0.6112 0.6288 0.088 Uiso 0.50 1 calc PR A 1
C61 C -0.0459(4) 0.7087(4) 0.6493(4) 0.0776(11) Uani 0.50 1 d PU A 1
H61A H -0.0852 0.7172 0.6878 0.093 Uiso 0.50 1 calc PR A 1
H61B H -0.0409 0.7591 0.6235 0.093 Uiso 0.50 1 calc PR A 1
C62 C 0.0342(5) 0.6915(5) 0.6828(5) 0.0799(11) Uani 0.50 1 d PU A 1
H62A H 0.0607 0.7421 0.6941 0.096 Uiso 0.50 1 calc PR A 1
H62B H 0.0247 0.6637 0.7279 0.096 Uiso 0.50 1 calc PR A 1
C63 C 0.0909(5) 0.6431(5) 0.6388(5) 0.0843(11) Uani 0.50 1 d PU A 1
H63A H 0.1213 0.6790 0.6076 0.101 Uiso 0.50 1 calc PR A 1
H63B H 0.1301 0.6176 0.6708 0.101 Uiso 0.50 1 calc PR A 1
C64 C 0.0535(5) 0.5815(5) 0.5946(4) 0.0839(12) Uani 0.50 1 d PU A 1
H64A H 0.0369 0.5372 0.6251 0.101 Uiso 0.50 1 calc PR A 1
H64B H 0.0938 0.5615 0.5607 0.101 Uiso 0.50 1 calc PR A 1
C59A C -0.0374(6) 0.6166(8) 0.5659(6) 0.0858(12) Uani 0.50 1 d PU B 2
H59C H -0.0637 0.6629 0.5442 0.103 Uiso 0.50 1 calc PR B 2
H59D H -0.0615 0.5686 0.5454 0.103 Uiso 0.50 1 calc PR B 2
C60A C -0.0495(5) 0.6177(5) 0.6436(4) 0.0875(11) Uani 0.50 1 d PU B 2
H60C H -0.1077 0.6241 0.6531 0.105 Uiso 0.50 1 calc PR B 2
H60D H -0.0333 0.5659 0.6627 0.105 Uiso 0.50 1 calc PR B 2
C61A C -0.0062(5) 0.6785(6) 0.6823(5) 0.0868(11) Uani 0.50 1 d PU B 2
H61C H -0.0071 0.6662 0.7334 0.104 Uiso 0.50 1 calc PR B 2
H61D H -0.0331 0.7298 0.6752 0.104 Uiso 0.50 1 calc PR B 2
C62A C 0.0809(5) 0.6837(6) 0.6569(4) 0.0849(11) Uani 0.50 1 d PU B 2
H62C H 0.1056 0.7314 0.6776 0.102 Uiso 0.50 1 calc PR B 2
H62D H 0.1107 0.6377 0.6755 0.102 Uiso 0.50 1 calc PR B 2
C63A C 0.0917(4) 0.6864(5) 0.5795(4) 0.0872(12) Uani 0.50 1 d PU B 2
H63C H 0.0676 0.7350 0.5600 0.105 Uiso 0.50 1 calc PR B 2
H63D H 0.1496 0.6857 0.5674 0.105 Uiso 0.50 1 calc PR B 2
C64A C 0.0522(5) 0.6184(5) 0.5509(5) 0.0870(11) Uani 0.50 1 d PU B 2
H64C H 0.0772 0.5706 0.5710 0.104 Uiso 0.50 1 calc PR B 2
H64D H 0.0607 0.6172 0.4992 0.104 Uiso 0.50 1 calc PR B 2

loop_
_atom_site_aniso_label
_atom_site_aniso_U_11
_atom_site_aniso_U_22
_atom_site_aniso_U_33
_atom_site_aniso_U_23
_atom_site_aniso_U_13
_atom_site_aniso_U_12
Ru1 0.02191(6) 0.02066(6) 0.01925(6) -0.00060(5) 0.00115(5) 0.00185(5)
Cl1 0.0264(2) 0.0313(2) 0.0263(2) 0.00256(17) -0.00439(15) 0.00437(16)
S1 0.02144(18) 0.02131(19) 0.0224(2) 0.00258(15) -0.00005(16) 0.00142(15)
P1 0.01823(18) 0.01989(19) 0.0205(2) 0.00000(15) 0.00110(15) 0.00041(15)
C1 0.0299(9) 0.0214(8) 0.0329(9) -0.0031(8) 0.0050(8) 0.0073(7)
C2 0.0394(10) 0.0249(8) 0.0293(9) -0.0096(7) 0.0043(9) 0.0031(9)
C3 0.0438(11) 0.0364(10) 0.0225(8) -0.0102(7) 0.0027(9) 0.0055(9)
C4 0.0447(11) 0.0326(10) 0.0224(9) -0.0034(8) 0.0116(8) 0.0077(9)
C5 0.0291(9) 0.0301(10) 0.0320(10) -0.0030(8) 0.0153(8) 0.0052(8)
C6 0.0248(9) 0.0272(9) 0.0342(11) -0.0031(8) 0.0104(8) 0.0084(7)
C7 0.0466(12) 0.0316(10) 0.0384(11) -0.0098(9) -0.0032(10) -0.0058(9)
C8 0.0649(15) 0.0435(12) 0.0246(10) 0.0038(9) 0.0109(10) 0.0091(11)
C9 0.0248(9) 0.0324(10) 0.0463(12) 0.0006(9) 0.0036(8) 0.0036(8)
C10 0.0247(8) 0.0210(8) 0.0318(9) 0.0016(7) -0.0059(8) 0.0011(7)
C11 0.0284(9) 0.0232(8) 0.0370(10) 0.0007(8) 0.0001(8) 0.0017(7)
C12 0.0343(10) 0.0314(10) 0.0559(14) 0.0047(9) 0.0066(9) 0.0106(8)
C13 0.0419(12) 0.0351(12) 0.0679(16) 0.0152(11) -0.0005(11) 0.0153(10)
C14 0.0404(12) 0.0311(10) 0.0529(13) 0.0171(10) -0.0066(10) 0.0064(9)
C15 0.0324(11) 0.0261(9) 0.0345(10) 0.0043(8) -0.0059(8) 0.0003(8)
C16 0.0334(10) 0.0236(8) 0.0326(9) 0.0128(7) -0.0055(8) 0.0004(8)
C17 0.0377(11) 0.0238(9) 0.0379(11) 0.0084(8) -0.0052(9) -0.0010(8)
C18 0.0362(11) 0.0290(10) 0.0455(12) 0.0137(9) -0.0045(9) -0.0065(8)
C19 0.0377(11) 0.0337(10) 0.0403(12) 0.0173(9) 0.0012(9) 0.0029(9)
C20 0.0483(12) 0.0318(10) 0.0307(10) 0.0087(8) 0.0020(9) 0.0015(9)
C21 0.0412(11) 0.0288(9) 0.0276(9) 0.0103(7) -0.0063(9) -0.0032(9)
C22 0.0566(15) 0.0353(11) 0.0535(14) -0.0045(10) 0.0006(11) -0.0088(11)
C23 0.0448(14) 0.0509(14) 0.0648(16) 0.0157(13) 0.0130(12) 0.0038(11)
C24 0.0532(14) 0.0449(12) 0.0292(10) 0.0032(9) -0.0032(10) -0.0153(10)
C25 0.0261(9) 0.0230(9) 0.0275(9) -0.0023(7) 0.0060(7) -0.0006(7)
C26 0.0311(10) 0.0369(10) 0.0347(11) 0.0079(8) 0.0020(8) -0.0030(8)
C27 0.0580(15) 0.0471(13) 0.0426(13) 0.0185(11) 0.0023(11) -0.0103(11)
C28 0.0488(14) 0.0513(14) 0.0514(14) 0.0102(11) 0.0172(11) -0.0195(11)
C29 0.0296(10) 0.0453(12) 0.0516(13) -0.0032(11) 0.0117(10) -0.0096(8)
C30 0.0247(9) 0.0308(9) 0.0363(10) -0.0009(8) 0.0069(8) 0.0001(7)
C31 0.0220(8) 0.0250(9) 0.0241(9) 0.0021(7) -0.0011(7) 0.0020(7)
C32 0.0257(8) 0.0254(8) 0.0223(8) 0.0022(7) -0.0024(7) -0.0018(7)
C33 0.0254(9) 0.0361(10) 0.0299(10) -0.0003(8) -0.0023(7) -0.0020(8)
C34 0.0291(10) 0.0440(12) 0.0370(11) -0.0006(9) -0.0048(8) -0.0111(9)
C35 0.0404(11) 0.0316(10) 0.0272(10) -0.0021(8) 0.0002(8) -0.0103(9)
C36 0.0347(10) 0.0293(9) 0.0217(9) -0.0010(7) 0.0021(8) -0.0053(8)
C37 0.0273(9) 0.0279(9) 0.0190(8) 0.0005(7) -0.0009(7) -0.0032(7)
C38 0.0537(14) 0.0406(12) 0.0371(12) -0.0090(10) -0.0026(10) -0.0175(11)
C39 0.0720(17) 0.0342(12) 0.0364(12) -0.0111(9) 0.0032(11) -0.0119(11)
C40 0.0564(15) 0.0358(11) 0.0362(11) -0.0083(9) 0.0082(10) 0.0015(10)
C41 0.0412(11) 0.0342(10) 0.0280(9) -0.0041(8) 0.0058(8) -0.0030(8)
C42 0.0229(9) 0.0229(9) 0.0242(8) -0.0007(6) 0.0013(7) 0.0041(6)
C43 0.0201(8) 0.0233(8) 0.0265(8) -0.0018(6) 0.0015(7) 0.0035(7)
C44 0.0216(9) 0.0338(10) 0.0303(10) -0.0011(8) -0.0009(7) 0.0011(7)
C45 0.0193(9) 0.0393(11) 0.0386(11) 0.0009(9) 0.0006(8) -0.0021(8)
C46 0.0286(10) 0.0341(10) 0.0336(10) 0.0007(8) 0.0060(8) -0.0001(8)
C47 0.0292(9) 0.0303(9) 0.0251(9) -0.0016(7) 0.0050(8) -0.0020(8)
C48 0.0235(8) 0.0243(8) 0.0249(8) -0.0031(7) 0.0038(6) -0.0001(7)
C49 0.0325(11) 0.0484(13) 0.0419(12) 0.0025(10) 0.0110(9) -0.0078(9)
C50 0.0499(13) 0.0541(13) 0.0343(12) 0.0043(10) 0.0144(10) -0.0129(11)
C51 0.0562(13) 0.0544(13) 0.0254(10) 0.0003(9) 0.0044(10) -0.0120(12)
C52 0.0411(11) 0.0404(11) 0.0281(10) -0.0017(8) 0.0014(9) -0.0116(9)
C53 0.0580(15) 0.0380(12) 0.0762(18) -0.0029(12) 0.0282(14) 0.0077(10)
C54 0.0728(18) 0.0548(15) 0.0571(16) 0.0057(13) -0.0009(14) -0.0155(13)
C55 0.0414(13) 0.0503(15) 0.104(2) 0.0195(14) -0.0005(14) -0.0035(11)
C56 0.0561(17) 0.0389(13) 0.116(3) 0.0060(15) 0.0409(18) 0.0051(12)
C57 0.095(2) 0.0483(15) 0.0562(16) -0.0089(12) 0.0169(16) -0.0045(15)
C58 0.0607(16) 0.0434(13) 0.0663(16) 0.0064(12) -0.0005(14) 0.0079(12)
C59 0.067(2) 0.097(2) 0.085(2) -0.031(2) -0.001(2) 0.014(2)
C60 0.056(2) 0.083(2) 0.081(2) -0.026(2) -0.0038(18) 0.0066(19)
C61 0.065(2) 0.083(2) 0.084(2) -0.0302(19) -0.0088(19) 0.013(2)
C62 0.066(2) 0.088(2) 0.086(2) -0.0249(19) -0.012(2) 0.013(2)
C63 0.067(2) 0.097(3) 0.089(2) -0.020(2) -0.0066(19) 0.016(2)
C64 0.072(2) 0.096(3) 0.084(3) -0.024(2) -0.002(2) 0.021(2)
C59A 0.069(2) 0.100(2) 0.089(2) -0.026(2) -0.003(2) 0.004(2)
C60A 0.073(2) 0.098(2) 0.092(2) -0.023(2) 0.0021(19) 0.000(2)
C61A 0.077(2) 0.095(2) 0.088(2) -0.029(2) -0.001(2) 0.008(2)
C62A 0.073(2) 0.093(3) 0.089(2) -0.020(2) -0.009(2) 0.004(2)
C63A 0.071(2) 0.098(3) 0.093(2) -0.020(2) -0.001(2) 0.006(2)
C64A 0.073(2) 0.098(2) 0.090(2) -0.025(2) 0.003(2) 0.008(2)

loop_
_atom_type_symbol
_atom_type_description
_atom_type_scat_dispersion_real
_atom_type_scat_dispersion_imag
_atom_type_scat_source
C C 0.0181 0.0091 'International Tables Vol C Tables 4.2.6.8 and 6.1.1.4'
H H 0.0000 0.0000 'International Tables Vol C Tables 4.2.6.8 and 6.1.1.4'
P P 0.2955 0.4335 'International Tables Vol C Tables 4.2.6.8 and 6.1.1.4'
S S 0.3331 0.5567 'International Tables Vol C Tables 4.2.6.8 and 6.1.1.4'
Cl Cl 0.3639 0.7018 'International Tables Vol C Tables 4.2.6.8 and 6.1.1.4'
Ru Ru 0.0552 3.2960 'International Tables Vol C Tables 4.2.6.8 and 6.1.1.4'

loop_
_geom_angle_atom_site_label_1
_geom_angle_atom_site_label_2
_geom_angle_atom_site_label_3
_geom_angle
C1 Ru1 C6 38.50(7)
C1 Ru1 C5 68.77(7)
C6 Ru1 C5 37.73(7)
C1 Ru1 C2 38.75(8)
C6 Ru1 C2 68.22(7)
C5 Ru1 C2 78.91(7)
C1 Ru1 C4 81.73(8)
C6 Ru1 C4 67.82(7)
C5 Ru1 C4 36.60(7)
C2 Ru1 C4 67.05(7)
C1 Ru1 C3 67.77(8)
C6 Ru1 C3 78.86(8)
C5 Ru1 C3 65.56(8)
C2 Ru1 C3 36.04(7)
C4 Ru1 C3 37.09(8)
C1 Ru1 P1 122.74(6)
C6 Ru1 P1 96.01(5)
C5 Ru1 P1 94.62(5)
C2 Ru1 P1 161.49(5)
C4 Ru1 P1 117.17(6)
C3 Ru1 P1 153.81(5)
C1 Ru1 S1 81.95(5)
C6 Ru1 S1 108.86(5)
C5 Ru1 S1 146.59(5)
C2 Ru1 S1 88.38(5)
C4 Ru1 S1 154.90(6)
C3 Ru1 S1 118.29(6)
P1 Ru1 S1 87.756(14)
C1 Ru1 Cl1 147.00(5)
C6 Ru1 Cl1 159.21(5)
C5 Ru1 Cl1 121.88(5)
C2 Ru1 Cl1 109.19(6)
C4 Ru1 Cl1 91.92(5)
C3 Ru1 Cl1 87.74(6)
P1 Ru1 Cl1 89.006(15)
S1 Ru1 Cl1 91.448(15)
C10 S1 Ru1 100.55(6)
C25 P1 C42 101.33(8)
C25 P1 C31 106.86(8)
C42 P1 C31 100.47(8)
C25 P1 Ru1 110.18(6)
C42 P1 Ru1 118.20(6)
C31 P1 Ru1 117.98(6)
C6 C1 C2 119.99(17)
C6 C1 C11 122.01(17)
C2 C1 C11 117.81(16)
C6 C1 Ru1 73.91(9)
C2 C1 Ru1 75.22(10)
C11 C1 Ru1 117.85(13)
C3 C2 C1 118.13(18)
C3 C2 C7 120.88(19)
C1 C2 C7 120.70(17)
C3 C2 Ru1 72.17(10)
C1 C2 Ru1 66.03(9)
C7 C2 Ru1 128.57(14)
C2 C3 C4 123.17(19)
C2 C3 Ru1 71.79(10)
C4 C3 Ru1 71.35(10)
C5 C4 C3 117.30(18)
C5 C4 C8 122.1(2)
C3 C4 C8 120.60(19)
C5 C4 Ru1 70.58(10)
C3 C4 Ru1 71.56(10)
C8 C4 Ru1 129.22(14)
C4 C5 C6 122.55(18)
C4 C5 Ru1 72.81(10)
C6 C5 Ru1 70.63(10)
C1 C6 C5 118.12(17)
C1 C6 C9 121.72(17)
C5 C6 C9 120.16(17)
C1 C6 Ru1 67.59(9)
C5 C6 Ru1 71.64(10)
C9 C6 Ru1 133.12(13)
C11 C10 C15 119.11(16)
C11 C10 S1 119.85(13)
C15 C10 S1 121.00(15)
C12 C11 C10 121.31(18)
C12 C11 C1 121.72(18)
C10 C11 C1 116.78(15)
C11 C12 C13 119.4(2)
C14 C13 C12 119.44(19)
C13 C14 C15 122.3(2)
C14 C15 C10 117.97(19)
C14 C15 C16 119.27(17)
C10 C15 C16 122.51(16)
C21 C16 C17 119.52(19)
C21 C16 C15 122.51(18)
C17 C16 C15 117.97(18)
C18 C17 C16 119.04(19)
C18 C17 C22 119.6(2)
C16 C17 C22 121.4(2)
C19 C18 C17 122.2(2)
C18 C19 C20 118.0(2)
C18 C19 C23 121.1(2)
C20 C19 C23 120.9(2)
C19 C20 C21 122.3(2)
C20 C21 C16 118.99(19)
C20 C21 C24 120.07(19)
C16 C21 C24 120.94(19)
C26 C25 C30 118.66(17)
C26 C25 P1 118.24(14)
C30 C25 P1 122.86(14)
C27 C26 C25 120.7(2)
C26 C27 C28 119.9(2)
C29 C28 C27 120.0(2)
C28 C29 C30 120.7(2)
C29 C30 C25 119.93(19)
C32 C31 P1 113.82(12)
C37 C32 C33 119.85(17)
C37 C32 C31 121.31(16)
C33 C32 C31 118.84(16)
C34 C33 C32 121.12(19)
C33 C34 C35 120.66(18)
C34 C35 C36 119.07(17)
C34 C35 C38 121.6(2)
C36 C35 C38 119.3(2)
C41 C36 C35 118.08(17)
C41 C36 C37 122.62(18)
C35 C36 C37 119.25(18)
C32 C37 C36 119.61(17)
C32 C37 C48 120.20(16)
C36 C37 C48 120.19(16)
C39 C38 C35 120.9(2)
C38 C39 C40 119.8(2)
C41 C40 C39 121.0(2)
C40 C41 C36 120.9(2)
C43 C42 P1 112.90(12)
C48 C43 C44 120.42(16)
C48 C43 C42 119.94(15)
C44 C43 C42 119.63(15)
C45 C44 C43 120.75(17)
C44 C45 C46 120.68(18)
C45 C46 C49 121.15(19)
C45 C46 C47 119.46(17)
C49 C46 C47 119.36(18)
C46 C47 C52 117.95(17)
C46 C47 C48 119.13(17)
C52 C47 C48 122.87(18)
C43 C48 C47 119.50(16)
C43 C48 C37 119.68(15)
C47 C48 C37 120.73(15)
C50 C49 C46 121.1(2)
C49 C50 C51 119.96(19)
C52 C51 C50 120.7(2)
C51 C52 C47 120.9(2)
C54 C53 C58 112.3(2)
C55 C54 C53 111.5(2)
C54 C55 C56 111.0(2)
C55 C56 C57 112.0(2)
C56 C57 C58 111.6(2)
C53 C58 C57 111.0(2)
C64 C59 C60 113.7(8)
C61 C60 C59 113.8(6)
C60 C61 C62 118.7(6)
C63 C62 C61 115.3(6)
C64 C63 C62 116.0(7)
C63 C64 C59 112.8(7)
C60A C59A C64A 108.6(9)
C61A C60A C59A 116.0(8)
C60A C61A C62A 110.5(7)
C63A C62A C61A 115.4(7)
C64A C63A C62A 107.0(7)
C63A C64A C59A 113.2(7)

loop_
_geom_bond_atom_site_label_1
_geom_bond_atom_site_label_2
_geom_bond_distance
Ru1 C1 2.1246(16)
Ru1 C6 2.2081(17)
Ru1 C5 2.2215(17)
Ru1 C2 2.2481(17)
Ru1 C4 2.2503(17)
Ru1 C3 2.2530(17)
Ru1 P1 2.3206(4)
Ru1 S1 2.3849(4)
Ru1 Cl1 2.4285(4)
S1 C10 1.7658(17)
P1 C25 1.8145(18)
P1 C42 1.8428(17)
P1 C31 1.8500(17)
C1 C6 1.431(3)
C1 C2 1.455(3)
C1 C11 1.490(3)
C2 C3 1.392(3)
C2 C7 1.502(3)
C3 C4 1.432(3)
C4 C5 1.404(3)
C4 C8 1.493(3)
C5 C6 1.432(3)
C6 C9 1.496(3)
C10 C11 1.398(3)
C10 C15 1.411(3)
C11 C12 1.389(3)
C12 C13 1.394(3)
C13 C14 1.375(3)
C14 C15 1.402(3)
C15 C16 1.490(3)
C16 C21 1.402(3)
C16 C17 1.410(3)
C17 C18 1.394(3)
C17 C22 1.506(3)
C18 C19 1.377(3)
C19 C20 1.389(3)
C19 C23 1.509(3)
C20 C21 1.390(3)
C21 C24 1.508(3)
C25 C26 1.387(3)
C25 C30 1.399(3)
C26 C27 1.382(3)
C27 C28 1.385(4)
C28 C29 1.363(4)
C29 C30 1.388(3)
C31 C32 1.510(2)
C32 C37 1.379(3)
C32 C33 1.419(3)
C33 C34 1.365(3)
C34 C35 1.410(3)
C35 C36 1.424(3)
C35 C38 1.424(3)
C36 C41 1.414(3)
C36 C37 1.437(3)
C37 C48 1.497(2)
C38 C39 1.361(4)
C39 C40 1.405(4)
C40 C41 1.372(3)
C42 C43 1.500(2)
C43 C48 1.385(2)
C43 C44 1.417(2)
C44 C45 1.364(3)
C45 C46 1.413(3)
C46 C49 1.417(3)
C46 C47 1.421(3)
C47 C52 1.424(3)
C47 C48 1.435(2)
C49 C50 1.360(3)
C50 C51 1.406(3)
C51 C52 1.369(3)
C53 C54 1.506(4)
C53 C58 1.515(4)
C54 C55 1.501(4)
C55 C56 1.506(4)
C56 C57 1.508(5)
C57 C58 1.524(4)
C59 C64 1.490(13)
C59 C60 1.524(9)
C60 C61 1.453(9)
C61 C62 1.505(10)
C62 C63 1.504(10)
C63 C64 1.479(11)
C59A C60A 1.487(13)
C59A C64A 1.517(11)
C60A C61A 1.459(11)
C61A C62A 1.530(11)
C62A C63A 1.479(11)
C63A C64A 1.437(10)
